data_4024356
loop_
_publ_author_name
'Michal Szostak'
'Lei Yao'
'Jeffrey Aub\'e'

_publ_contact_author
; 
   Prof. Jeffrey Aub\'e 
   Department of Medicinal Chemistry
   School of Pharmacy
   University of Kansas 
   Malott Hall 
   1251 Wescoe Hall Dr, Rm 4070 
   Lawrence, KS  66045-7582  USA 
;
_publ_contact_author_email jaube@ku.edu
_publ_contact_author_fax 1(785)8645326
_publ_contact_author_phone 1(785)8644496
_publ_section_title
;
Stability of Medium-Bridged Twisted Amides in Aqueous Solutions
;
_journal_name_full 'Journal of Organic Chemistry'
_journal_page_first 1869
_journal_page_last 1875
_journal_paper_doi 10.1021/jo802192v
_journal_volume 74
_journal_year 2009
_chemical_formula_sum 'C52 H104 Cl5 N4 Na O8'
_chemical_formula_weight 1113.64
_chemical_name_systematic
; 
 ? 
;
_space_group_IT_number 82
_symmetry_cell_setting tetragonal
_symmetry_space_group_name_Hall 'I -4'
_symmetry_space_group_name_H-M 'I -4'
_atom_sites_solution_hydrogens geom
_atom_sites_solution_primary direct
_atom_sites_solution_secondary difmap
_audit_creation_method SHELXL-97
_cell_angle_alpha 90.00
_cell_angle_beta 90.00
_cell_angle_gamma 90.00
_cell_formula_units_Z 2
_cell_length_a 20.9948(8)
_cell_length_b 20.9948(8)
_cell_length_c 6.7820(5)
_cell_measurement_reflns_used 7047
_cell_measurement_temperature 100(2)
_cell_measurement_theta_max 30.01
_cell_measurement_theta_min 2.74
_cell_volume 2989.4(3)
_computing_cell_refinement 'Bruker SAINT'
_computing_data_collection 'Bruker SMART'
_computing_data_reduction 'Bruker SAINT'
_computing_molecular_graphics 'Bruker SHELXTL'
_computing_publication_material 'Bruker SHELXTL'
_computing_structure_refinement 'Bruker SHELXTL'
_computing_structure_solution 'Bruker SHELXTL'
_diffrn_ambient_temperature 100(2)
_diffrn_measured_fraction_theta_full 0.998
_diffrn_measured_fraction_theta_max 0.998
_diffrn_measurement_device_type 'Bruker SMART APEX CCD area detector'
_diffrn_measurement_method 'phi and omega scans'
_diffrn_radiation_monochromator graphite
_diffrn_radiation_source 'fine-focus sealed tube'
_diffrn_radiation_type MoK\a
_diffrn_radiation_wavelength 0.71073
_diffrn_reflns_av_R_equivalents 0.0463
_diffrn_reflns_av_sigmaI/netI 0.0404
_diffrn_reflns_limit_h_max 29
_diffrn_reflns_limit_h_min -29
_diffrn_reflns_limit_k_max 29
_diffrn_reflns_limit_k_min -29
_diffrn_reflns_limit_l_max 9
_diffrn_reflns_limit_l_min -9
_diffrn_reflns_number 18495
_diffrn_reflns_theta_full 30.46
_diffrn_reflns_theta_max 30.46
_diffrn_reflns_theta_min 3.07
_diffrn_standards_decay_% 0.00
_exptl_absorpt_coefficient_mu 0.302
_exptl_absorpt_correction_T_max 1.000
_exptl_absorpt_correction_T_min 0.955
_exptl_absorpt_correction_type multi-scan
_exptl_crystal_colour Colorless
_exptl_crystal_density_diffrn 1.237
_exptl_crystal_density_method 'not measured'
_exptl_crystal_description 'Tetragonal needle'
_exptl_crystal_F_000 1208
_exptl_crystal_size_max 0.50
_exptl_crystal_size_mid 0.09
_exptl_crystal_size_min 0.09
_refine_diff_density_max 1.470
_refine_diff_density_min -1.595
_refine_diff_density_rms 0.081
_refine_ls_abs_structure_details 'Flack H D (1983), Acta Cryst. A39, 876-881'
_refine_ls_abs_structure_Flack -0.05(6)
_refine_ls_extinction_method none
_refine_ls_goodness_of_fit_ref 1.030
_refine_ls_hydrogen_treatment refall
_refine_ls_matrix_type full
_refine_ls_number_parameters 269
_refine_ls_number_reflns 4553
_refine_ls_number_restraints 0
_refine_ls_restrained_S_all 1.030
_refine_ls_R_factor_all 0.0491
_refine_ls_R_factor_gt 0.0450
_refine_ls_shift/su_max 0.001
_refine_ls_shift/su_mean 0.000
_refine_ls_structure_factor_coef Fsqd
_refine_ls_weighting_details 'calc w=1/[\s^2^(Fo^2^)+(0.0825P)^2^+0.1099P] where P=(Fo^2^+2Fc^2^)/3'
_refine_ls_weighting_scheme calc
_refine_ls_wR_factor_gt 0.1166
_refine_ls_wR_factor_ref 0.1192
_reflns_number_gt 4153
_reflns_number_total 4553
_reflns_threshold_expression >2sigma(I)
_cod_data_source_file jo802192v_si_002_2.cif
_cod_data_source_block k59c
_cod_depositor_comments
;
The following automatic conversions were performed:
'_symmetry_cell_setting' value 'Tetragonal' changed to 'tetragonal'
according to '/home/saulius/struct/CIF-dictionaries/cif_core.dic'
dictionary named 'cif_core.dic' version 2.4.1 from 2010-06-29.

Automatic conversion script
Id: cif_fix_enum 1527 2010-12-29 10:47:43Z saulius 

2024-02-12
Z value and formula fixed to values more according to usual
chemical conventions.                 miguel
;
_cod_original_formula_sum 'C13 H26 Cl1.25 N Na0.25 O2'
_cod_original_formula_weight 278.41
_cod_original_formula_units_Z 8
_cod_original_sg_symbol_H-M I-4
_cod_database_code 4024356

loop_
_symmetry_equiv_pos_as_xyz
'x, y, z'
'-x, -y, z'
'y, -x, -z'
'-y, x, -z'
'x+1/2, y+1/2, z+1/2'
'-x+1/2, -y+1/2, z+1/2'
'y+1/2, -x+1/2, -z+1/2'
'-y+1/2, x+1/2, -z+1/2'

loop_
_atom_site_label
_atom_site_type_symbol
_atom_site_fract_x
_atom_site_fract_y
_atom_site_fract_z
_atom_site_U_iso_or_equiv
_atom_site_adp_type
_atom_site_occupancy
_atom_site_symmetry_multiplicity
_atom_site_calc_flag
_atom_site_refinement_flags
_atom_site_disorder_assembly
_atom_site_disorder_group
O1 O 0.11356(7) 0.21482(7) 0.3398(2) 0.0225(3) Uani 1 1 d . . .
H1O H 0.1002(17) 0.2463(18) 0.346(6) 0.046(10) Uiso 1 1 d . . .
O2 O 0.20059(7) 0.26020(7) 0.4700(2) 0.0251(3) Uani 1 1 d . . .
N1 N 0.36364(8) 0.07352(8) 0.2739(3) 0.0197(3) Uani 1 1 d . . .
H1N1 H 0.3421(13) 0.0529(13) 0.341(4) 0.020(6) Uiso 1 1 d . . .
H1N2 H 0.3985(17) 0.0611(15) 0.263(6) 0.036(8) Uiso 1 1 d . . .
C1 C 0.37640(9) 0.13435(10) 0.3840(3) 0.0230(4) Uani 1 1 d . . .
H1A H 0.4058(14) 0.1552(14) 0.300(5) 0.031(7) Uiso 1 1 d . . .
H1B H 0.3945(14) 0.1245(13) 0.498(5) 0.027(7) Uiso 1 1 d . . .
C2 C 0.31795(9) 0.17547(9) 0.4208(3) 0.0216(4) Uani 1 1 d . . .
H2A H 0.3360(15) 0.2058(15) 0.499(5) 0.034(8) Uiso 1 1 d . . .
H2B H 0.3065(13) 0.1874(13) 0.299(4) 0.024(6) Uiso 1 1 d . . .
C3 C 0.26256(9) 0.14312(9) 0.5318(3) 0.0174(3) Uani 1 1 d . . .
H3A H 0.2729(10) 0.1015(10) 0.562(3) 0.005(5) Uiso 1 1 d . . .
H3B H 0.2562(10) 0.1597(10) 0.664(4) 0.006(5) Uiso 1 1 d . . .
C4 C 0.19812(9) 0.14539(8) 0.4226(3) 0.0153(3) Uani 1 1 d . . .
H4 H 0.1690(11) 0.1215(11) 0.487(4) 0.011(6) Uiso 1 1 d . . .
C5 C 0.19794(9) 0.11763(8) 0.2121(3) 0.0159(3) Uani 1 1 d . . .
H5A H 0.1550(11) 0.1214(10) 0.154(3) 0.008(5) Uiso 1 1 d . . .
H5B H 0.2256(12) 0.1419(12) 0.132(4) 0.018(6) Uiso 1 1 d . . .
C6 C 0.22083(8) 0.04764(8) 0.1989(3) 0.0143(3) Uani 1 1 d . . .
H6 H 0.2368(11) 0.0386(11) 0.329(4) 0.014(5) Uiso 1 1 d . . .
C7 C 0.27439(9) 0.03979(9) 0.0461(3) 0.0181(3) Uani 1 1 d . . .
H7A H 0.2928(14) -0.0062(14) 0.035(5) 0.033(8) Uiso 1 1 d . . .
H7B H 0.2597(12) 0.0509(12) -0.082(5) 0.021(6) Uiso 1 1 d . . .
C8 C 0.33272(10) 0.08157(9) 0.0744(3) 0.0209(4) Uani 1 1 d . . .
H8A H 0.3257(10) 0.1258(10) 0.062(4) 0.009(5) Uiso 1 1 d . . .
H8B H 0.3628(13) 0.0751(13) -0.011(4) 0.020(6) Uiso 1 1 d . . .
C9 C 0.17245(9) 0.21307(8) 0.4151(3) 0.0174(3) Uani 1 1 d . . .
C10 C 0.16557(9) -0.00065(8) 0.1609(3) 0.0153(3) Uani 1 1 d . . .
C11 C 0.13454(10) 0.00954(10) -0.0412(3) 0.0209(4) Uani 1 1 d . . .
H11A H 0.1201(12) 0.0507(12) -0.060(4) 0.018(6) Uiso 1 1 d . . .
H11B H 0.0998(15) -0.0185(15) -0.050(5) 0.032(8) Uiso 1 1 d . . .
H11C H 0.1575(14) -0.0013(14) -0.134(5) 0.027(7) Uiso 1 1 d . . .
C12 C 0.11518(9) 0.00673(10) 0.3233(3) 0.0212(4) Uani 1 1 d . . .
H12A H 0.0966(11) 0.0503(13) 0.317(4) 0.018(6) Uiso 1 1 d . . .
H12B H 0.1331(12) -0.0022(12) 0.447(4) 0.018(6) Uiso 1 1 d . . .
H12C H 0.0823(13) -0.0249(13) 0.294(4) 0.023(6) Uiso 1 1 d . . .
C13 C 0.19144(10) -0.06898(9) 0.1711(3) 0.0198(4) Uani 1 1 d . . .
H13A H 0.2176(11) -0.0730(12) 0.282(4) 0.013(5) Uiso 1 1 d . . .
H13B H 0.2104(15) -0.0815(16) 0.044(5) 0.039(9) Uiso 1 1 d . . .
H13C H 0.1536(14) -0.1017(13) 0.171(4) 0.030(7) Uiso 1 1 d . . .
Cl1 Cl 0.03102(2) 0.33521(2) 0.40138(7) 0.02067(11) Uani 1 1 d . . .
Cl2 Cl 0.5000 0.0000 0.2500 0.0649(6) Uani 1 4 d S . .
Na Na -0.03867(17) 0.45740(16) 0.3071(6) 0.0296(8) Uani 0.25 1 d P . .

loop_
_atom_site_aniso_label
_atom_site_aniso_U_11
_atom_site_aniso_U_22
_atom_site_aniso_U_33
_atom_site_aniso_U_23
_atom_site_aniso_U_13
_atom_site_aniso_U_12
O1 0.0253(7) 0.0166(7) 0.0257(7) -0.0042(5) -0.0023(6) 0.0058(6)
O2 0.0285(8) 0.0147(6) 0.0321(8) -0.0046(6) -0.0007(6) -0.0005(5)
N1 0.0145(7) 0.0178(7) 0.0266(9) -0.0016(6) 0.0039(6) -0.0011(6)
C1 0.0200(9) 0.0223(9) 0.0267(10) -0.0041(8) 0.0017(8) -0.0057(7)
C2 0.0227(9) 0.0179(8) 0.0242(10) -0.0021(8) 0.0008(8) -0.0055(7)
C3 0.0210(8) 0.0149(8) 0.0164(8) -0.0016(6) -0.0008(6) -0.0009(6)
C4 0.0189(8) 0.0119(7) 0.0151(8) -0.0024(6) 0.0001(7) -0.0003(6)
C5 0.0204(8) 0.0122(7) 0.0151(8) -0.0026(6) -0.0015(7) 0.0016(6)
C6 0.0166(8) 0.0120(7) 0.0144(8) 0.0003(6) -0.0021(6) 0.0004(6)
C7 0.0219(9) 0.0154(8) 0.0170(8) -0.0035(6) 0.0028(6) 0.0002(6)
C8 0.0235(9) 0.0178(8) 0.0214(10) 0.0013(7) 0.0054(7) -0.0022(7)
C9 0.0235(8) 0.0150(7) 0.0137(8) -0.0018(7) 0.0015(7) 0.0015(6)
C10 0.0174(8) 0.0138(7) 0.0148(7) -0.0019(6) -0.0027(6) 0.0011(6)
C11 0.0248(10) 0.0171(9) 0.0207(9) -0.0040(7) -0.0094(7) 0.0030(7)
C12 0.0187(9) 0.0220(9) 0.0230(10) -0.0023(7) 0.0014(7) -0.0016(7)
C13 0.0204(9) 0.0129(8) 0.0260(9) -0.0005(7) -0.0052(8) 0.0005(6)
Cl1 0.0233(2) 0.0177(2) 0.0211(2) -0.00185(16) 0.00124(17) 0.00294(16)
Cl2 0.0136(3) 0.0136(3) 0.168(2) 0.000 0.000 0.000
Na 0.0246(16) 0.0185(15) 0.046(2) 0.0069(15) -0.0124(16) -0.0040(12)

loop_
_atom_type_symbol
_atom_type_description
_atom_type_scat_dispersion_real
_atom_type_scat_dispersion_imag
_atom_type_scat_source
C C 0.0033 0.0016 'International Tables Vol C Tables 4.2.6.8 and 6.1.1.4'
H H 0.0000 0.0000 'International Tables Vol C Tables 4.2.6.8 and 6.1.1.4'
N N 0.0061 0.0033 'International Tables Vol C Tables 4.2.6.8 and 6.1.1.4'
O O 0.0106 0.0060 'International Tables Vol C Tables 4.2.6.8 and 6.1.1.4'
Na Na 0.0362 0.0249 'International Tables Vol C Tables 4.2.6.8 and 6.1.1.4'
Cl Cl 0.1484 0.1585 'International Tables Vol C Tables 4.2.6.8 and 6.1.1.4'

loop_
_geom_angle_atom_site_label_1
_geom_angle_atom_site_label_2
_geom_angle_atom_site_label_3
_geom_angle
_geom_angle_site_symmetry_1
_geom_angle_site_symmetry_3
_geom_angle_publ_flag
C9 O1 H1O 111(3) . . ?
C1 N1 C8 115.26(16) . . ?
C1 N1 H1N1 107(2) . . ?
C8 N1 H1N1 110(2) . . ?
C1 N1 H1N2 99(2) . . ?
C8 N1 H1N2 111(3) . . ?
H1N1 N1 H1N2 114(3) . . ?
N1 C1 C2 114.82(16) . . ?
N1 C1 H1A 102.1(18) . . ?
C2 C1 H1A 111.3(18) . . ?
N1 C1 H1B 108.1(18) . . ?
C2 C1 H1B 109.7(19) . . ?
H1A C1 H1B 111(3) . . ?
C1 C2 C3 116.00(17) . . ?
C1 C2 H2A 99(2) . . ?
C3 C2 H2A 110(2) . . ?
C1 C2 H2B 102.9(18) . . ?
C3 C2 H2B 111.8(18) . . ?
H2A C2 H2B 117(3) . . ?
C2 C3 C4 114.40(17) . . ?
C2 C3 H3A 110.3(13) . . ?
C4 C3 H3A 110.0(13) . . ?
C2 C3 H3B 113.3(13) . . ?
C4 C3 H3B 108.2(13) . . ?
H3A C3 H3B 99.5(19) . . ?
C9 C4 C5 108.73(15) . . ?
C9 C4 C3 110.83(14) . . ?
C5 C4 C3 115.79(15) . . ?
C9 C4 H4 107.2(15) . . ?
C5 C4 H4 103.5(16) . . ?
C3 C4 H4 110.2(15) . . ?
C4 C5 C6 114.26(15) . . ?
C4 C5 H5A 109.8(13) . . ?
C6 C5 H5A 109.7(12) . . ?
C4 C5 H5B 109.2(16) . . ?
C6 C5 H5B 106.7(15) . . ?
H5A C5 H5B 107(2) . . ?
C7 C6 C5 111.55(15) . . ?
C7 C6 C10 111.24(14) . . ?
C5 C6 C10 113.25(14) . . ?
C7 C6 H6 110.1(14) . . ?
C5 C6 H6 104.0(14) . . ?
C10 C6 H6 106.3(14) . . ?
C8 C7 C6 116.26(16) . . ?
C8 C7 H7A 104.2(17) . . ?
C6 C7 H7A 114.7(17) . . ?
C8 C7 H7B 103.6(16) . . ?
C6 C7 H7B 110.6(16) . . ?
H7A C7 H7B 106(2) . . ?
N1 C8 C7 113.28(16) . . ?
N1 C8 H8A 104.8(15) . . ?
C7 C8 H8A 115.6(14) . . ?
N1 C8 H8B 105.4(18) . . ?
C7 C8 H8B 114.4(18) . . ?
H8A C8 H8B 102(2) . . ?
O2 C9 O1 123.07(17) . . ?
O2 C9 C4 125.46(17) . . ?
O1 C9 C4 111.46(15) . . ?
C11 C10 C12 109.54(16) . . ?
C11 C10 C13 108.70(15) . . ?
C12 C10 C13 107.82(16) . . ?
C11 C10 C6 111.88(15) . . ?
C12 C10 C6 109.15(15) . . ?
C13 C10 C6 109.66(15) . . ?
C10 C11 H11A 113.0(17) . . ?
C10 C11 H11B 107.6(19) . . ?
H11A C11 H11B 109(2) . . ?
C10 C11 H11C 113(2) . . ?
H11A C11 H11C 110(3) . . ?
H11B C11 H11C 103(3) . . ?
C10 C12 H12A 109.5(15) . . ?
C10 C12 H12B 110.1(16) . . ?
H12A C12 H12B 112(2) . . ?
C10 C12 H12C 105.9(16) . . ?
H12A C12 H12C 110(2) . . ?
H12B C12 H12C 109(2) . . ?
C10 C13 H13A 109.2(15) . . ?
C10 C13 H13B 110.7(19) . . ?
H13A C13 H13B 116(2) . . ?
C10 C13 H13C 110.1(16) . . ?
H13A C13 H13C 113(2) . . ?
H13B C13 H13C 98(2) . . ?
Na Cl2 Na 149.41(9) 5_544 4_656 ?
Na Cl2 Na 149.41(9) 4_656 6_554 ?
Na Cl2 Na 149.41(9) 5_544 3_556 ?
Na Cl2 Na 149.41(9) 6_554 3_556 ?
Na Na Na 80.18(19) 8 7_455 ?
Na Na Na 49.91(9) 8 2_565 ?
Na Na Na 49.91(10) 7_455 2_565 ?
Na Na Cl1 127.0(3) 8 7_455 ?
Na Na Cl1 72.2(2) 7_455 7_455 ?
Na Na Cl1 122.08(18) 2_565 7_455 ?
Na Na Cl1 71.59(18) 8 . ?
Na Na Cl1 151.8(2) 7_455 . ?
Na Na Cl1 107.6(2) 2_565 . ?
Cl1 Na Cl1 126.41(12) 7_455 . ?
Na Na Cl2 98.2(2) 8 5_455 ?
Na Na Cl2 98.2(2) 7_455 5_455 ?
Na Na Cl2 68.09(6) 2_565 5_455 ?
Cl1 Na Cl2 129.33(14) 7_455 5_455 ?
Cl1 Na Cl2 85.23(9) . 5_455 ?

loop_
_geom_bond_atom_site_label_1
_geom_bond_atom_site_label_2
_geom_bond_distance
_geom_bond_site_symmetry_2
_geom_bond_publ_flag
O1 C9 1.338(2) . ?
O1 H1O 0.72(4) . ?
O2 C9 1.211(2) . ?
N1 C1 1.504(3) . ?
N1 C8 1.510(3) . ?
N1 H1N1 0.77(3) . ?
N1 H1N2 0.78(3) . ?
C1 C2 1.521(3) . ?
C1 H1A 0.95(3) . ?
C1 H1B 0.88(3) . ?
C2 C3 1.543(3) . ?
C2 H2A 0.91(3) . ?
C2 H2B 0.90(3) . ?
C3 C4 1.543(3) . ?
C3 H3A 0.92(2) . ?
C3 H3B 0.97(2) . ?
C4 C9 1.521(2) . ?
C4 C5 1.542(3) . ?
C4 H4 0.90(2) . ?
C5 C6 1.549(2) . ?
C5 H5A 0.98(2) . ?
C5 H5B 0.95(3) . ?
C6 C7 1.538(3) . ?
C6 C10 1.562(2) . ?
C6 H6 0.96(2) . ?
C7 C8 1.518(3) . ?
C7 H7A 1.04(3) . ?
C7 H7B 0.95(3) . ?
C8 H8A 0.94(2) . ?
C8 H8B 0.87(3) . ?
C10 C11 1.533(3) . ?
C10 C12 1.535(3) . ?
C10 C13 1.536(3) . ?
C11 H11A 0.92(3) . ?
C11 H11B 0.94(3) . ?
C11 H11C 0.83(3) . ?
C12 H12A 1.00(3) . ?
C12 H12B 0.94(3) . ?
C12 H12C 0.98(3) . ?
C13 H13A 0.94(3) . ?
C13 H13B 0.98(4) . ?
C13 H13C 1.05(3) . ?
Cl1 Na 3.012(3) 8 ?
Cl1 Na 3.022(4) . ?
Cl2 Na 3.238(4) 5_544 ?
Cl2 Na 3.238(4) 4_656 ?
Cl2 Na 3.238(4) 6_554 ?
Cl2 Na 3.238(4) 3_556 ?
Na Na 1.876(6) 8 ?
Na Na 1.876(6) 7_455 ?
Na Na 2.416(7) 2_565 ?
Na Cl1 3.012(3) 7_455 ?
Na Cl2 3.238(4) 5_455 ?

loop_
_geom_hbond_atom_site_label_D
_geom_hbond_atom_site_label_H
_geom_hbond_atom_site_label_A
_geom_hbond_distance_DH
_geom_hbond_distance_HA
_geom_hbond_distance_DA
_geom_hbond_angle_DHA
_geom_hbond_site_symmetry_A
O1 H1O Cl1 0.72(4) 2.39(4) 3.0929(16) 164(4) .
N1 H1N1 Cl1 0.77(3) 2.48(3) 3.1662(19) 148(3) 3_556
N1 H1N2 Cl2 0.78(3) 2.49(3) 3.2565(18) 168(3) .

loop_
_geom_torsion_atom_site_label_1
_geom_torsion_atom_site_label_2
_geom_torsion_atom_site_label_3
_geom_torsion_atom_site_label_4
_geom_torsion
_geom_torsion_site_symmetry_1
_geom_torsion_site_symmetry_2
_geom_torsion_site_symmetry_3
_geom_torsion_site_symmetry_4
_geom_torsion_publ_flag
C8 N1 C1 C2 57.4(2) . . . . ?
N1 C1 C2 C3 56.5(3) . . . . ?
C1 C2 C3 C4 -124.61(19) . . . . ?
C2 C3 C4 C9 -68.8(2) . . . . ?
C2 C3 C4 C5 55.6(2) . . . . ?
C9 C4 C5 C6 -177.95(14) . . . . ?
C3 C4 C5 C6 56.5(2) . . . . ?
C4 C5 C6 C7 -127.11(17) . . . . ?
C4 C5 C6 C10 106.48(17) . . . . ?
C5 C6 C7 C8 55.9(2) . . . . ?
C10 C6 C7 C8 -176.59(16) . . . . ?
C1 N1 C8 C7 -129.50(18) . . . . ?
C6 C7 C8 N1 56.7(2) . . . . ?
C5 C4 C9 O2 -122.0(2) . . . . ?
C3 C4 C9 O2 6.4(3) . . . . ?
C5 C4 C9 O1 58.3(2) . . . . ?
C3 C4 C9 O1 -173.33(16) . . . . ?
C7 C6 C10 C11 -61.6(2) . . . . ?
C5 C6 C10 C11 65.0(2) . . . . ?
C7 C6 C10 C12 177.04(16) . . . . ?
C5 C6 C10 C12 -56.39(19) . . . . ?
C7 C6 C10 C13 59.14(19) . . . . ?
C5 C6 C10 C13 -174.29(16) . . . . ?
Na Cl1 Na Na -1.8(4) 8 . . 7_455 ?
Na Cl1 Na Na -35.10(19) 8 . . 2_565 ?
Na Cl1 Na Cl1 122.9(4) 8 . . 7_455 ?
Na Cl1 Na Cl2 -100.3(2) 8 . . 5_455 ?
